data_7048659
loop_
_publ_author_name
'Sampford, Katharine R.'
'Carden, Jamie L.'
'Kidner, Edward B.'
'Berry, Abigail'
'Cavell, Kingsley J.'
'Murphy, Damien M.'
'Kariuki, Benson M.'
'Newman, Paul D.'

_publ_section_title
;
 Twisting the arm: structural constraints in bicyclic expanded-ring
 N-heterocyclic carbenes.
;
_journal_issue 5
_journal_name_full 'Dalton transactions (Cambridge, England : 2003)'
_journal_page_first 1850
_journal_page_last 1858
_journal_paper_doi 10.1039/c8dt04462g
_journal_volume 48
_journal_year 2019
_chemical_formula_moiety 'C15 H30 Au Cl N2'
_chemical_formula_sum 'C15 H30 Au Cl N2'
_chemical_formula_weight 470.82
_space_group_crystal_system monoclinic
_space_group_IT_number 14
_space_group_name_Hall '-P 2yn'
_space_group_name_H-M_alt 'P 1 21/n 1'
_symmetry_space_group_name_Hall '-P 2yn'
_symmetry_space_group_name_H-M 'P 1 21/n 1'
_atom_sites_solution_hydrogens geom
_audit_creation_method SHELXL-2018/1
_audit_update_record
;
2018-12-10 deposited with the CCDC.
2018-12-11 downloaded from the CCDC.
;
_cell_angle_alpha 90
_cell_angle_beta 101.3380(10)
_cell_angle_gamma 90
_cell_formula_units_Z 4
_cell_length_a 12.3002(3)
_cell_length_b 9.3860(2)
_cell_length_c 15.4720(2)
_cell_measurement_reflns_used 4348
_cell_measurement_temperature 150(2)
_cell_measurement_theta_max 30.508
_cell_measurement_theta_min 0.998
_cell_volume 1751.38(6)
_computing_cell_refinement 'HKL Scalepack (Otwinowski & Minor 1997)'
_computing_data_collection 'Collect (Bruker AXS BV, 1997-2004)'
_computing_data_reduction 'HKL Denzo and Scalepack (Otwinowski & Minor 1997)'
_computing_molecular_graphics ORTEP-3
_computing_publication_material WinGX
_computing_structure_refinement 'SHELXL-97 (Sheldrick, 2008)'
_diffrn_ambient_temperature 150(2)
_diffrn_measured_fraction_theta_full 0.997
_diffrn_measured_fraction_theta_max 0.899
_diffrn_measurement_device_type KappaCCD
_diffrn_measurement_method 'CCD slices'
_diffrn_radiation_type MoK\a
_diffrn_radiation_wavelength 0.71073
_diffrn_reflns_av_R_equivalents 0.0219
_diffrn_reflns_av_unetI/netI 0.0334
_diffrn_reflns_Laue_measured_fraction_full 0.997
_diffrn_reflns_Laue_measured_fraction_max 0.899
_diffrn_reflns_limit_h_max 17
_diffrn_reflns_limit_h_min -17
_diffrn_reflns_limit_k_max 12
_diffrn_reflns_limit_k_min -11
_diffrn_reflns_limit_l_max 21
_diffrn_reflns_limit_l_min -21
_diffrn_reflns_number 7780
_diffrn_reflns_point_group_measured_fraction_full 0.997
_diffrn_reflns_point_group_measured_fraction_max 0.899
_diffrn_reflns_theta_full 25.242
_diffrn_reflns_theta_max 30.482
_diffrn_reflns_theta_min 1.940
_exptl_absorpt_coefficient_mu 8.544
_exptl_absorpt_correction_T_max 0.3085
_exptl_absorpt_correction_T_min 0.3085
_exptl_absorpt_correction_type empirical
_exptl_absorpt_process_details Denzo/Scalepack
_exptl_crystal_colour colourless
_exptl_crystal_density_diffrn 1.786
_exptl_crystal_description block
_exptl_crystal_F_000 920
_exptl_crystal_size_max 0.180
_exptl_crystal_size_mid 0.180
_exptl_crystal_size_min 0.180
_refine_diff_density_max 0.762
_refine_diff_density_min -1.395
_refine_diff_density_rms 0.146
_refine_ls_extinction_method none
_refine_ls_goodness_of_fit_ref 1.063
_refine_ls_hydrogen_treatment constr
_refine_ls_matrix_type full
_refine_ls_number_parameters 178
_refine_ls_number_reflns 4804
_refine_ls_number_restraints 0
_refine_ls_restrained_S_all 1.063
_refine_ls_R_factor_all 0.0305
_refine_ls_R_factor_gt 0.0254
_refine_ls_shift/su_max 0.002
_refine_ls_shift/su_mean 0.000
_refine_ls_structure_factor_coef Fsqd
_refine_ls_weighting_details 'w=1/[\s^2^(Fo^2^)+(0.0116P)^2^+5.2682P] where P=(Fo^2^+2Fc^2^)/3'
_refine_ls_weighting_scheme calc
_refine_ls_wR_factor_gt 0.0537
_refine_ls_wR_factor_ref 0.0557
_reflns_Friedel_coverage 0.000
_reflns_number_gt 4319
_reflns_number_total 4804
_reflns_threshold_expression 'I > 2\s(I)'
_cod_data_source_file c8dt04462g2.cif
_cod_data_source_block kjc1233
_cod_depositor_comments 'Adding full bibliography for 7048655--7048669.cif.'
_cod_database_code 7048659
_shelx_shelxl_version_number 2018/1
_shelx_space_group_comment
;
The symmetry employed for this shelxl refinement is uniquely defined
by the following loop, which should always be used as a source of
symmetry information in preference to the above space-group names.
They are only intended as comments.
;
_shelx_estimated_absorpt_t_min 0.308
_shelx_estimated_absorpt_t_max 0.308

loop_
_space_group_symop_operation_xyz
'x, y, z'
'-x+1/2, y+1/2, -z+1/2'
'-x, -y, -z'
'x-1/2, -y-1/2, z-1/2'

loop_
_atom_site_label
_atom_site_type_symbol
_atom_site_fract_x
_atom_site_fract_y
_atom_site_fract_z
_atom_site_U_iso_or_equiv
_atom_site_adp_type
_atom_site_occupancy
_atom_site_site_symmetry_order
_atom_site_calc_flag
_atom_site_refinement_flags_posn
_atom_site_refinement_flags_adp
C1 C 0.1949(3) 0.1688(4) 0.9385(2) 0.0171(6) Uani 1 1 d . .
C2 C 0.2391(3) 0.2512(4) 1.0936(2) 0.0259(8) Uani 1 1 d . .
H2A H 0.215739 0.217948 1.147860 0.031 Uiso 1 1 calc R U
H2B H 0.195721 0.338028 1.073460 0.031 Uiso 1 1 calc R U
C3 C 0.3603(3) 0.2919(4) 1.1171(2) 0.0287(8) Uani 1 1 d . .
H3A H 0.406053 0.204434 1.126295 0.034 Uiso 1 1 calc R U
H3B H 0.373959 0.346413 1.172955 0.034 Uiso 1 1 calc R U
C4 C 0.3946(3) 0.3810(4) 1.0453(2) 0.0291(8) Uani 1 1 d . .
H4A H 0.474877 0.402116 1.061639 0.035 Uiso 1 1 calc R U
H4B H 0.354039 0.472722 1.040107 0.035 Uiso 1 1 calc R U
C5 C 0.3706(3) 0.3045(4) 0.9564(2) 0.0242(7) Uani 1 1 d . .
H5A H 0.405313 0.360085 0.914662 0.029 Uiso 1 1 calc R U
H5B H 0.408114 0.210734 0.964033 0.029 Uiso 1 1 calc R U
C6 C 0.1636(3) 0.0070(4) 1.0545(2) 0.0222(7) Uani 1 1 d . .
H6A H 0.116439 -0.038670 1.002674 0.027 Uiso 1 1 calc R U
H6B H 0.115028 0.032581 1.096037 0.027 Uiso 1 1 calc R U
C7 C 0.2485(3) -0.1038(4) 1.0996(2) 0.0231(7) Uani 1 1 d . .
C8 C 0.1830(4) -0.2418(5) 1.1038(3) 0.0366(9) Uani 1 1 d . .
H8A H 0.152468 -0.274780 1.043845 0.055 Uiso 1 1 calc R U
H8B H 0.122365 -0.223862 1.135025 0.055 Uiso 1 1 calc R U
H8C H 0.232398 -0.314949 1.135224 0.055 Uiso 1 1 calc R U
C9 C 0.3010(3) -0.0601(4) 1.1946(2) 0.0289(8) Uani 1 1 d . .
H9A H 0.348272 -0.137567 1.223173 0.043 Uiso 1 1 calc R U
H9B H 0.242311 -0.040962 1.227640 0.043 Uiso 1 1 calc R U
H9C H 0.345855 0.025889 1.193427 0.043 Uiso 1 1 calc R U
C10 C 0.3396(3) -0.1291(5) 1.0461(3) 0.0315(8) Uani 1 1 d . .
H10A H 0.387368 -0.207681 1.072451 0.047 Uiso 1 1 calc R U
H10B H 0.384161 -0.042434 1.046591 0.047 Uiso 1 1 calc R U
H10C H 0.305488 -0.153380 0.985223 0.047 Uiso 1 1 calc R U
C11 C 0.2176(3) 0.3391(4) 0.8250(2) 0.0200(6) Uani 1 1 d . .
H11A H 0.166771 0.270254 0.789173 0.024 Uiso 1 1 calc R U
H11B H 0.283844 0.348049 0.798006 0.024 Uiso 1 1 calc R U
C12 C 0.1592(3) 0.4854(4) 0.8198(2) 0.0218(7) Uani 1 1 d . .
C13 C 0.0594(4) 0.4810(5) 0.8651(3) 0.0389(10) Uani 1 1 d . .
H13A H 0.084840 0.461849 0.928075 0.058 Uiso 1 1 calc R U
H13B H 0.008580 0.405414 0.838741 0.058 Uiso 1 1 calc R U
H13C H 0.020961 0.572911 0.857429 0.058 Uiso 1 1 calc R U
C14 C 0.2393(4) 0.6019(4) 0.8611(3) 0.0312(8) Uani 1 1 d . .
H14A H 0.202779 0.694843 0.850897 0.047 Uiso 1 1 calc R U
H14B H 0.305162 0.600600 0.834326 0.047 Uiso 1 1 calc R U
H14C H 0.261337 0.584973 0.924645 0.047 Uiso 1 1 calc R U
C15 C 0.1202(3) 0.5170(4) 0.7209(2) 0.0268(8) Uani 1 1 d . .
H15A H 0.082437 0.609367 0.713609 0.040 Uiso 1 1 calc R U
H15B H 0.068972 0.442223 0.693981 0.040 Uiso 1 1 calc R U
H15C H 0.184503 0.519467 0.692216 0.040 Uiso 1 1 calc R U
N1 N 0.2090(2) 0.1396(3) 1.02482(17) 0.0180(5) Uani 1 1 d . .
N2 N 0.2526(2) 0.2800(3) 0.91451(18) 0.0194(6) Uani 1 1 d . .
Cl1 Cl -0.01163(7) -0.10099(9) 0.74723(5) 0.02336(17) Uani 1 1 d . .
Au1 Au 0.09643(2) 0.04635(2) 0.84851(2) 0.01701(4) Uani 1 1 d . .

loop_
_atom_site_aniso_label
_atom_site_aniso_U_11
_atom_site_aniso_U_22
_atom_site_aniso_U_33
_atom_site_aniso_U_23
_atom_site_aniso_U_13
_atom_site_aniso_U_12
C1 0.0162(15) 0.0159(15) 0.0192(14) -0.0005(12) 0.0036(12) 0.0011(12)
C2 0.032(2) 0.0265(19) 0.0189(15) -0.0054(14) 0.0048(14) -0.0008(16)
C3 0.037(2) 0.0247(19) 0.0214(16) -0.0037(14) -0.0011(15) -0.0062(16)
C4 0.032(2) 0.027(2) 0.0239(17) 0.0025(14) -0.0064(14) -0.0115(16)
C5 0.0221(17) 0.0248(18) 0.0252(16) 0.0022(14) 0.0033(13) -0.0052(14)
C6 0.0195(16) 0.0229(17) 0.0241(16) 0.0029(14) 0.0044(13) -0.0018(14)
C7 0.0247(18) 0.0217(18) 0.0233(16) 0.0031(13) 0.0053(13) -0.0028(14)
C8 0.039(2) 0.025(2) 0.045(2) 0.0080(18) 0.0086(19) -0.0076(18)
C9 0.031(2) 0.031(2) 0.0226(17) 0.0081(15) 0.0012(15) -0.0001(17)
C10 0.030(2) 0.029(2) 0.037(2) -0.0001(17) 0.0120(16) 0.0005(17)
C11 0.0235(16) 0.0170(16) 0.0189(14) 0.0021(12) 0.0029(12) 0.0001(13)
C12 0.0209(17) 0.0199(17) 0.0246(16) 0.0040(13) 0.0043(13) -0.0001(14)
C13 0.032(2) 0.049(3) 0.040(2) 0.014(2) 0.0175(18) 0.012(2)
C14 0.043(2) 0.0155(17) 0.0312(19) 0.0014(15) -0.0025(16) -0.0011(16)
C15 0.0246(18) 0.028(2) 0.0260(17) 0.0083(15) 0.0008(14) -0.0045(15)
N1 0.0182(13) 0.0185(14) 0.0176(12) 0.0006(11) 0.0040(10) -0.0024(11)
N2 0.0218(14) 0.0184(14) 0.0174(12) 0.0004(11) 0.0024(11) -0.0031(11)
Cl1 0.0235(4) 0.0209(4) 0.0240(4) -0.0045(3) 0.0005(3) -0.0025(3)
Au1 0.01662(7) 0.01588(7) 0.01836(7) -0.00030(4) 0.00302(4) -0.00124(5)

loop_
_atom_type_symbol
_atom_type_description
_atom_type_scat_dispersion_real
_atom_type_scat_dispersion_imag
_atom_type_scat_source
C C 0.0033 0.0016 'International Tables Vol C Tables 4.2.6.8 and 6.1.1.4'
H H 0.0000 0.0000 'International Tables Vol C Tables 4.2.6.8 and 6.1.1.4'
N N 0.0061 0.0033 'International Tables Vol C Tables 4.2.6.8 and 6.1.1.4'
Cl Cl 0.1484 0.1585 'International Tables Vol C Tables 4.2.6.8 and 6.1.1.4'
Au Au -2.0133 8.8022 'International Tables Vol C Tables 4.2.6.8 and 6.1.1.4'

loop_
_geom_angle_atom_site_label_1
_geom_angle_atom_site_label_2
_geom_angle_atom_site_label_3
_geom_angle
N1 C1 N2 117.3(3)
N1 C1 Au1 120.9(2)
N2 C1 Au1 121.8(2)
N1 C2 C3 116.4(3)
N1 C2 H2A 108.2
C3 C2 H2A 108.2
N1 C2 H2B 108.2
C3 C2 H2B 108.2
H2A C2 H2B 107.3
C2 C3 C4 111.5(3)
C2 C3 H3A 109.3
C4 C3 H3A 109.3
C2 C3 H3B 109.3
C4 C3 H3B 109.3
H3A C3 H3B 108.0
C3 C4 C5 111.6(3)
C3 C4 H4A 109.3
C5 C4 H4A 109.3
C3 C4 H4B 109.3
C5 C4 H4B 109.3
H4A C4 H4B 108.0
N2 C5 C4 117.7(3)
N2 C5 H5A 107.9
C4 C5 H5A 107.9
N2 C5 H5B 107.9
C4 C5 H5B 107.9
H5A C5 H5B 107.2
N1 C6 C7 116.5(3)
N1 C6 H6A 108.2
C7 C6 H6A 108.2
N1 C6 H6B 108.2
C7 C6 H6B 108.2
H6A C6 H6B 107.3
C8 C7 C10 109.7(3)
C8 C7 C6 105.9(3)
C10 C7 C6 111.2(3)
C8 C7 C9 108.0(3)
C10 C7 C9 110.0(3)
C6 C7 C9 111.8(3)
C7 C8 H8A 109.5
C7 C8 H8B 109.5
H8A C8 H8B 109.5
C7 C8 H8C 109.5
H8A C8 H8C 109.5
H8B C8 H8C 109.5
C7 C9 H9A 109.5
C7 C9 H9B 109.5
H9A C9 H9B 109.5
C7 C9 H9C 109.5
H9A C9 H9C 109.5
H9B C9 H9C 109.5
C7 C10 H10A 109.5
C7 C10 H10B 109.5
H10A C10 H10B 109.5
C7 C10 H10C 109.5
H10A C10 H10C 109.5
H10B C10 H10C 109.5
N2 C11 C12 115.5(3)
N2 C11 H11A 108.4
C12 C11 H11A 108.4
N2 C11 H11B 108.4
C12 C11 H11B 108.4
H11A C11 H11B 107.5
C14 C12 C13 109.7(3)
C14 C12 C15 109.1(3)
C13 C12 C15 109.8(3)
C14 C12 C11 111.1(3)
C13 C12 C11 111.0(3)
C15 C12 C11 105.9(3)
C12 C13 H13A 109.5
C12 C13 H13B 109.5
H13A C13 H13B 109.5
C12 C13 H13C 109.5
H13A C13 H13C 109.5
H13B C13 H13C 109.5
C12 C14 H14A 109.5
C12 C14 H14B 109.5
H14A C14 H14B 109.5
C12 C14 H14C 109.5
H14A C14 H14C 109.5
H14B C14 H14C 109.5
C12 C15 H15A 109.5
C12 C15 H15B 109.5
H15A C15 H15B 109.5
C12 C15 H15C 109.5
H15A C15 H15C 109.5
H15B C15 H15C 109.5
C1 N1 C6 120.0(3)
C1 N1 C2 122.3(3)
C6 N1 C2 115.4(3)
C1 N2 C11 118.4(3)
C1 N2 C5 121.3(3)
C11 N2 C5 115.5(3)
C1 Au1 Cl1 177.80(9)

loop_
_geom_bond_atom_site_label_1
_geom_bond_atom_site_label_2
_geom_bond_distance
C1 N1 1.341(4)
C1 N2 1.354(4)
C1 Au1 2.016(3)
C2 N1 1.487(4)
C2 C3 1.512(5)
C2 H2A 0.9900
C2 H2B 0.9900
C3 C4 1.515(5)
C3 H3A 0.9900
C3 H3B 0.9900
C4 C5 1.528(5)
C4 H4A 0.9900
C4 H4B 0.9900
C5 N2 1.486(4)
C5 H5A 0.9900
C5 H5B 0.9900
C6 N1 1.474(4)
C6 C7 1.540(5)
C6 H6A 0.9900
C6 H6B 0.9900
C7 C8 1.534(5)
C7 C10 1.536(5)
C7 C9 1.541(5)
C8 H8A 0.9800
C8 H8B 0.9800
C8 H8C 0.9800
C9 H9A 0.9800
C9 H9B 0.9800
C9 H9C 0.9800
C10 H10A 0.9800
C10 H10B 0.9800
C10 H10C 0.9800
C11 N2 1.475(4)
C11 C12 1.543(5)
C11 H11A 0.9900
C11 H11B 0.9900
C12 C14 1.525(5)
C12 C13 1.529(5)
C12 C15 1.539(5)
C13 H13A 0.9800
C13 H13B 0.9800
C13 H13C 0.9800
C14 H14A 0.9800
C14 H14B 0.9800
C14 H14C 0.9800
C15 H15A 0.9800
C15 H15B 0.9800
C15 H15C 0.9800
Cl1 Au1 2.3055(8)
